data_7121491
loop_
_publ_author_name
'Zhang, Ling'
'Jiang, Ke'
'Li, Libo'
'Xia, Yu-Pei'
'Hu, Tong-Liang'
'Yang, Yu'
'Cui, Yuanjing'
'Li, Bin'
'Chen, Banglin'
'Qian, Guodong'

_publ_section_title
;
 Efficient separation of C<sub>2</sub>H<sub>2</sub> from
 C<sub>2</sub>H<sub>2</sub>/CO<sub>2</sub> mixtures in an acid-base
 resistant metal-organic framework.
;
_journal_issue 38
_journal_name_full 'Chemical communications (Cambridge, England)'
_journal_page_first 4846
_journal_page_last 4849
_journal_paper_doi 10.1039/c8cc02235f
_journal_volume 54
_journal_year 2018
_chemical_formula_moiety 'C7 H4 N O3 Zn'
_chemical_formula_sum 'C7 H4 N O3 Zn'
_chemical_formula_weight 215.48
_space_group_crystal_system tetragonal
_space_group_IT_number 91
_space_group_name_Hall 'P 4w 2c'
_space_group_name_H-M_alt 'P 41 2 2'
_symmetry_space_group_name_Hall 'P 4w 2c'
_symmetry_space_group_name_H-M 'P 41 2 2'
_atom_sites_solution_hydrogens geom
_audit_creation_date 2018-04-09
_audit_creation_method
;
Olex2 1.2-alpha
(compiled 2018.04.03 svn.r3497 for OlexSys, GUI svn.r5486)
;
_audit_update_record
;
2018-04-12 deposited with the CCDC.
2018-04-16 downloaded from the CCDC.
;
_cell_angle_alpha 90
_cell_angle_beta 90
_cell_angle_gamma 90
_cell_formula_units_Z 8
_cell_length_a 12.88630(10)
_cell_length_b 12.88630(10)
_cell_length_c 13.2102(3)
_cell_measurement_reflns_used 3996
_cell_measurement_temperature 100.00(10)
_cell_measurement_theta_max 73.5780
_cell_measurement_theta_min 5.8630
_cell_volume 2193.64(6)
_computing_cell_refinement 'CrysAlisPro 1.171.39.9d (Rigaku OD, 2015)'
_computing_data_collection 'CrysAlisPro 1.171.39.9d (Rigaku OD, 2015)'
_computing_data_reduction 'CrysAlisPro 1.171.39.9d (Rigaku OD, 2015)'
_computing_molecular_graphics 'Olex2 (Dolomanov et al., 2009)'
_computing_publication_material 'Olex2 (Dolomanov et al., 2009)'
_computing_structure_refinement 'ShelXL (Sheldrick, 2015)'
_diffrn_ambient_environment N~2~
_diffrn_ambient_temperature 100.00(10)
_diffrn_detector 'CCD plate'
_diffrn_measured_fraction_theta_full 1.000
_diffrn_measured_fraction_theta_max 1.000
_diffrn_measurement_details
;
List of Runs (angles in degrees, time in seconds):

  # Type    Start    End  Width  t~exp~   \w     \q     \k     \f   Frames
#--------------------------------------------------------------------------
  1  \w      1.00  27.00   0.50    1.00    --    0.00  82.00 -90.00   52
  2  \w    -33.00  32.00   0.50    1.00    --    0.00  82.00  60.00  130
  3  \w     66.00 172.00   0.50    2.00    --   95.20  15.00  30.00  212
  4  \w    144.00 185.00   0.50    2.00    --   95.20  82.00 -90.00   82
  5  \w    143.00 185.00   0.50    2.00    --   95.20  82.00 -60.00   84
  6  \w    154.00 179.00   0.50    2.00    --   95.20  82.00 150.00   50
  7  \w     76.00 110.00   0.50    2.00    --   95.20 -77.00  60.00   68
  8  \w     43.00  73.00   0.50    2.00    --   95.20 -77.00  60.00   60
  9  \w    121.00 146.00   0.50   20.00    --   95.80  82.00  60.00   50
;
_diffrn_measurement_device 'four-circle diffractometer'
_diffrn_measurement_device_type 'XtaLAB Pro: Kappa single'
_diffrn_measurement_method '\w scans'
_diffrn_orient_matrix_type 'CrysAlisPro convention (1999,Acta A55,543-557)'
_diffrn_orient_matrix_UB_11 -0.1152398000
_diffrn_orient_matrix_UB_12 -0.0010428000
_diffrn_orient_matrix_UB_13 0.0308684000
_diffrn_orient_matrix_UB_21 -0.0031383000
_diffrn_orient_matrix_UB_22 0.1192115000
_diffrn_orient_matrix_UB_23 -0.0074050000
_diffrn_orient_matrix_UB_31 -0.0316693000
_diffrn_orient_matrix_UB_32 -0.0081856000
_diffrn_orient_matrix_UB_33 -0.1122665000
_diffrn_radiation_monochromator graphite
_diffrn_radiation_probe x-ray
_diffrn_radiation_type CuK\a
_diffrn_radiation_wavelength 1.54178
_diffrn_reflns_av_R_equivalents 0.0238
_diffrn_reflns_av_unetI/netI 0.0306
_diffrn_reflns_Laue_measured_fraction_full 1.000
_diffrn_reflns_Laue_measured_fraction_max 1.000
_diffrn_reflns_limit_h_max 15
_diffrn_reflns_limit_h_min -15
_diffrn_reflns_limit_k_max 15
_diffrn_reflns_limit_k_min -13
_diffrn_reflns_limit_l_max 15
_diffrn_reflns_limit_l_min -8
_diffrn_reflns_number 6476
_diffrn_reflns_point_group_measured_fraction_full 1.000
_diffrn_reflns_point_group_measured_fraction_max 1.000
_diffrn_reflns_theta_full 67.679
_diffrn_reflns_theta_max 68.240
_diffrn_reflns_theta_min 3.430
_diffrn_source 'fine-focus sealed X-ray tube'
_diffrn_source_type 'Enhance (Cu) X-ray Source'
_exptl_absorpt_coefficient_mu 2.920
_exptl_absorpt_correction_T_max 1.00000
_exptl_absorpt_correction_T_min 0.86388
_exptl_absorpt_correction_type multi-scan
_exptl_absorpt_process_details
;
CrysAlisPro 1.171.39.9d (Rigaku Oxford Diffraction, 2015)
Empirical absorption correction using spherical harmonics,
 implemented in SCALE3 ABSPACK scaling algorithm.
;
_exptl_crystal_density_diffrn 1.305
_exptl_crystal_description block
_exptl_crystal_F_000 856
_exptl_crystal_size_max 0.27
_exptl_crystal_size_mid 0.24
_exptl_crystal_size_min 0.22
_refine_diff_density_max 0.898
_refine_diff_density_min -0.334
_refine_diff_density_rms 0.078
_refine_ls_abs_structure_details
;
 Refined as an inversion twin.
;
_refine_ls_abs_structure_Flack 0.48(8)
_refine_ls_extinction_method none
_refine_ls_goodness_of_fit_ref 1.090
_refine_ls_hydrogen_treatment constr
_refine_ls_matrix_type full
_refine_ls_number_parameters 121
_refine_ls_number_reflns 2022
_refine_ls_number_restraints 48
_refine_ls_restrained_S_all 1.094
_refine_ls_R_factor_all 0.0372
_refine_ls_R_factor_gt 0.0355
_refine_ls_shift/su_max 0.000
_refine_ls_shift/su_mean 0.000
_refine_ls_structure_factor_coef Fsqd
_refine_ls_weighting_details 'w=1/[\s^2^(Fo^2^)+(0.0527P)^2^+1.6343P] where P=(Fo^2^+2Fc^2^)/3'
_refine_ls_weighting_scheme calc
_refine_ls_wR_factor_gt 0.0955
_refine_ls_wR_factor_ref 0.0968
_reflns_Friedel_coverage 0.661
_reflns_Friedel_fraction_full 1.000
_reflns_Friedel_fraction_max 1.000
_reflns_number_gt 1934
_reflns_number_total 2022
_reflns_threshold_expression 'I > 2\s(I)'
_cod_data_source_file c8cc02235f2.cif
_cod_data_source_block zhangl_pl_sq
_cod_depositor_comments 'Adding full bibliography for 7121491.cif.'
_cod_database_code 7121491
_shelx_shelxl_version_number 2014/7
_shelx_space_group_comment
;
The symmetry employed for this shelxl refinement is uniquely defined
by the following loop, which should always be used as a source of
symmetry information in preference to the above space-group names.
They are only intended as comments.
;
_shelx_estimated_absorpt_t_max 0.566
_shelx_estimated_absorpt_t_min 0.506
_reflns_odcompleteness_completeness 100.00
_reflns_odcompleteness_iscentric 1
_reflns_odcompleteness_theta 66.97
_olex2_refinement_description
;
1. Twinned data refinement
 Scales: 0.52(8)
 0.48(8)
2. Fixed Uiso
 At 1.2 times of:
  All C(H) groups, All N(H,H,H,H) groups
3. Uiso/Uaniso restraints and constraints
Uanis(Zn2A) \\sim Ueq: with sigma of 0.001 and sigma for terminal atoms of 0.002
4. Rigid body (RIGU) restrains
 Zn2A, Zn2, N1, C6, C1, O1
 with sigma for 1-2 distances of 0.002 and sigma for 1-3 distances of 0.004
5. Others
 Sof(H1BC)=Sof(H1BD)=Sof(Zn2A)=0.5*(1-FVAR(2))
 Sof(Zn2)=Sof(H1AA)=Sof(H1AB)=0.5*FVAR(2)
6.a Secondary CH2 refined with riding coordinates:
 N1(H1AA,H1AB), N1(H1BC,H1BD)
6.b Aromatic/amide H refined with riding coordinates:
 C5(H5), C3(H3), C2(H2)
;
_platon_squeeze_void_probe_radius 1.20
_olex2_submission_special_instructions 'No special instructions were received'
_oxdiff_exptl_absorpt_empirical_details
;
Empirical correction (ABSPACK) includes:
- Absorption correction using spherical harmonics
- Frame scaling
- Detector area scaling
;
_oxdiff_exptl_absorpt_empirical_full_max 1.296
_oxdiff_exptl_absorpt_empirical_full_min 0.778

loop_
_space_group_symop_operation_xyz
'x, y, z'
'-y, x, z+1/4'
'-x, -y, z+1/2'
'y, -x, z+3/4'
'x, -y, -z+1/2'
'y, x, -z+3/4'
'-x, y, -z'
'-y, -x, -z+1/4'

loop_
_atom_site_label
_atom_site_type_symbol
_atom_site_fract_x
_atom_site_fract_y
_atom_site_fract_z
_atom_site_U_iso_or_equiv
_atom_site_adp_type
_atom_site_occupancy
_atom_site_site_symmetry_order
_atom_site_calc_flag
_atom_site_refinement_flags_posn
_atom_site_refinement_flags_adp
_atom_site_refinement_flags_occupancy
_atom_site_disorder_assembly
_atom_site_disorder_group
Zn1 Zn 0.0000 0.49357(5) 0.0000 0.0169(2) Uani 1 2 d S T P A .
Zn2 Zn 0.0284(3) 0.5000 0.2500 0.0178(6) Uani 0.905(13) 2 d S TU P A 1
O1 O 0.0451(3) 0.4150(2) 0.11661(18) 0.0286(7) Uani 1 1 d . U . . .
O3 O 0.4158(3) 0.1146(3) 0.2171(2) 0.0413(9) Uani 1 1 d . . . . .
O2 O 0.4028(3) 0.0852(3) 0.0544(3) 0.0582(13) Uani 1 1 d . . . . .
N1 N 0.1422(4) 0.3862(4) 0.2956(3) 0.0506(13) Uani 1 1 d . U . . .
H1AA H 0.1957 0.4177 0.3251 0.061 Uiso 0.452(7) 1 calc R . . A 1
H1AB H 0.1143 0.3425 0.3401 0.061 Uiso 0.452(7) 1 calc R . . A 1
H1BC H 0.1902 0.4314 0.3156 0.061 Uiso 0.048(7) 1 calc R . . A 2
H1BD H 0.1289 0.3429 0.3464 0.061 Uiso 0.048(7) 1 calc R . . A 2
C1 C 0.1247(4) 0.3494(3) 0.1186(3) 0.0242(9) Uani 1 1 d . U . . .
C7 C 0.3758(3) 0.1310(3) 0.1307(3) 0.0248(10) Uani 1 1 d . . . . .
C5 C 0.2584(3) 0.2598(3) 0.2118(3) 0.0278(10) Uani 1 1 d . . . . .
H5 H 0.2920 0.2479 0.2730 0.033 Uiso 1 1 calc R . . . .
C6 C 0.1773(4) 0.3298(3) 0.2077(3) 0.0295(11) Uani 1 1 d . U . . .
C4 C 0.2903(3) 0.2070(3) 0.1258(3) 0.0291(11) Uani 1 1 d . . . . .
C3 C 0.2405(4) 0.2285(4) 0.0344(3) 0.0367(12) Uani 1 1 d . . . . .
H3 H 0.2625 0.1958 -0.0245 0.044 Uiso 1 1 calc R . . . .
C2 C 0.1584(4) 0.2983(4) 0.0304(3) 0.0398(12) Uani 1 1 d . . . . .
H2 H 0.1256 0.3114 -0.0310 0.048 Uiso 1 1 calc R . . . .
Zn2A Zn -0.0016(16) 0.469(2) 0.2481(8) 0.007(3) Uani 0.048(7) 1 d . U . A 2

loop_
_atom_site_aniso_label
_atom_site_aniso_U_11
_atom_site_aniso_U_22
_atom_site_aniso_U_33
_atom_site_aniso_U_23
_atom_site_aniso_U_13
_atom_site_aniso_U_12
Zn1 0.0229(4) 0.0162(3) 0.0116(4) 0.000 -0.0022(2) 0.000
Zn2 0.0235(10) 0.0177(9) 0.0122(4) 0.0008(4) 0.000 0.000
O1 0.0368(16) 0.0296(15) 0.0194(13) -0.0005(11) -0.0027(12) 0.0101(12)
O3 0.049(2) 0.052(2) 0.0234(15) -0.0092(15) -0.0121(14) 0.0258(16)
O2 0.068(3) 0.076(3) 0.0310(18) -0.0116(19) -0.0095(18) 0.047(2)
N1 0.068(3) 0.065(3) 0.0186(17) -0.0119(19) -0.0055(19) 0.039(2)
C1 0.032(2) 0.024(2) 0.0170(18) 0.0012(15) -0.0017(16) 0.0068(16)
C7 0.020(2) 0.033(2) 0.021(2) -0.0045(17) 0.0004(16) 0.005(2)
C5 0.036(2) 0.032(2) 0.015(2) 0.0003(17) -0.0062(17) 0.0093(19)
C6 0.040(3) 0.031(2) 0.0181(18) -0.0033(16) -0.0012(16) 0.009(2)
C4 0.029(2) 0.032(2) 0.026(2) -0.0012(18) -0.0040(18) 0.005(2)
C3 0.053(3) 0.043(3) 0.014(2) -0.0046(19) -0.004(2) 0.023(2)
C2 0.050(3) 0.049(3) 0.021(2) 0.000(2) -0.004(2) 0.020(2)
Zn2A 0.008(3) 0.007(3) 0.007(3) 0.0007(13) -0.0005(13) 0.0007(13)

loop_
_atom_type_symbol
_atom_type_description
_atom_type_scat_dispersion_real
_atom_type_scat_dispersion_imag
_atom_type_scat_source
C C 0.0181 0.0091 'International Tables Vol C Tables 4.2.6.8 and 6.1.1.4'
H H 0.0000 0.0000 'International Tables Vol C Tables 4.2.6.8 and 6.1.1.4'
N N 0.0311 0.0180 'International Tables Vol C Tables 4.2.6.8 and 6.1.1.4'
O O 0.0492 0.0322 'International Tables Vol C Tables 4.2.6.8 and 6.1.1.4'
Zn Zn -1.5491 0.6778 'International Tables Vol C Tables 4.2.6.8 and 6.1.1.4'

loop_
_geom_angle_atom_site_label_1
_geom_angle_atom_site_label_2
_geom_angle_atom_site_label_3
_geom_angle
_geom_angle_site_symmetry_1
_geom_angle_site_symmetry_3
O1 Zn1 O1 116.84(19) 7 .
O1 Zn1 O3 105.43(15) 7 8_565
O1 Zn1 O3 111.53(12) 7 4_564
O1 Zn1 O3 105.43(15) . 4_564
O1 Zn1 O3 111.53(12) . 8_565
O3 Zn1 O3 105.6(3) 4_564 8_565
O1 Zn2 O1 168.2(3) . 5_565
O1 Zn2 N1 92.90(16) . 5_565
O1 Zn2 N1 92.90(16) 5_565 .
O1 Zn2 N1 79.00(14) . .
O1 Zn2 N1 79.00(14) 5_565 5_565
O2 Zn2 O1 92.81(15) 8_565 5_565
O2 Zn2 O1 92.81(15) 2 .
O2 Zn2 O1 95.62(14) 8_565 .
O2 Zn2 O1 95.62(14) 2 5_565
O2 Zn2 O2 89.2(3) 2 8_565
O2 Zn2 N1 88.42(19) 2 .
O2 Zn2 N1 174.01(19) 2 5_565
O2 Zn2 N1 174.01(18) 8_565 .
O2 Zn2 N1 88.42(19) 8_565 5_565
N1 Zn2 N1 94.4(3) . 5_565
Zn1 O1 Zn2 111.56(14) . .
Zn1 O1 Zn2A 115.4(4) . .
Zn1 O1 Zn2A 101.0(6) . 5_565
C1 O1 Zn1 125.5(2) . .
C1 O1 Zn2 113.4(3) . .
C1 O1 Zn2A 125.0(6) . 5_565
C1 O1 Zn2A 116.2(4) . .
Zn2A O1 Zn2A 18.0(12) . 5_565
C7 O3 Zn1 125.1(3) . 2_655
C7 O2 Zn2 143.9(3) . 4_554
C7 O2 Zn2A 138.5(6) . 8_655
C7 O2 Zn2A 152.2(8) . 4_554
Zn2A O2 Zn2A 19.5(13) 4_554 8_655
Zn2 N1 H1AA 109.8 . .
Zn2 N1 H1AB 109.8 . .
H1AA N1 H1AB 108.3 . .
H1BC N1 H1BD 108.7 . .
C6 N1 Zn2 109.3(3) . .
C6 N1 H1AA 109.8 . .
C6 N1 H1AB 109.8 . .
C6 N1 H1BC 110.6 . .
C6 N1 H1BD 110.6 . .
C6 N1 Zn2A 105.9(5) . .
Zn2A N1 H1BC 110.6 . .
Zn2A N1 H1BD 110.6 . .
O1 C1 C6 120.8(3) . .
O1 C1 C2 121.3(4) . .
C6 C1 C2 118.0(4) . .
O3 C7 C4 116.9(3) . .
O2 C7 O3 123.1(4) . .
O2 C7 C4 120.0(4) . .
C6 C5 H5 119.6 . .
C6 C5 C4 120.9(4) . .
C4 C5 H5 119.6 . .
C1 C6 N1 116.1(4) . .
C1 C6 C5 121.5(4) . .
C5 C6 N1 122.3(4) . .
C5 C4 C7 120.8(4) . .
C5 C4 C3 118.4(4) . .
C3 C4 C7 120.9(4) . .
C4 C3 H3 119.6 . .
C2 C3 C4 120.8(4) . .
C2 C3 H3 119.6 . .
C1 C2 H2 119.8 . .
C3 C2 C1 120.4(4) . .
C3 C2 H2 119.8 . .
O1 Zn2A O1 143.0(14) . 5_565
O1 Zn2A O2 98.2(5) . 8_565
O1 Zn2A N1 80.1(4) . .
O2 Zn2A O1 83.2(8) 8_565 5_565
O2 Zn2A O1 116.3(16) 2 .
O2 Zn2A O1 99.0(5) 2 5_565
O2 Zn2A O2 103.4(8) 2 8_565
O2 Zn2A N1 100.5(9) 2 .
O2 Zn2A N1 154.0(16) 8_565 .
N1 Zn2A O1 83.1(6) . 5_565
Zn2A Zn2A O1 48.1(13) 5_565 5_565
Zn2A Zn2A O1 113.9(17) 5_565 .
Zn2A Zn2A O2 120.8(12) 5_565 2
Zn2A Zn2A O2 39.7(11) 5_565 8_565
Zn2A Zn2A N1 117.3(10) 5_565 .

loop_
_geom_bond_atom_site_label_1
_geom_bond_atom_site_label_2
_geom_bond_distance
_geom_bond_site_symmetry_2
Zn1 O1 1.933(3) 7
Zn1 O1 1.933(3) .
Zn1 O3 1.933(3) 8_565
Zn1 O3 1.933(3) 4_564
Zn2 O1 2.086(3) .
Zn2 O1 2.086(3) 5_565
Zn2 O2 2.056(4) 2
Zn2 O2 2.056(4) 8_565
Zn2 N1 2.159(5) .
Zn2 N1 2.159(5) 5_565
O1 C1 1.330(5) .
O1 Zn2A 1.963(12) .
O1 Zn2A 2.41(2) 5_565
O3 Zn1 1.933(3) 2_655
O3 C7 1.270(5) .
O2 Zn2 2.056(4) 4_554
O2 C7 1.219(5) .
O2 Zn2A 1.56(3) 4_554
O2 Zn2A 2.096(15) 8_655
N1 H1AA 0.8900 .
N1 H1AB 0.8900 .
N1 H1BC 0.8900 .
N1 H1BD 0.8900 .
N1 C6 1.442(5) .
N1 Zn2A 2.225(12) .
C1 C6 1.381(5) .
C1 C2 1.408(6) .
C7 C4 1.475(6) .
C5 H5 0.9300 .
C5 C6 1.382(6) .
C5 C4 1.386(6) .
C4 C3 1.395(6) .
C3 H3 0.9300 .
C3 C2 1.389(6) .
C2 H2 0.9300 .
Zn2A O1 2.41(2) 5_565
Zn2A O2 1.56(3) 2
Zn2A O2 2.096(15) 8_565
Zn2A Zn2A 0.81(5) 5_565

loop_
_geom_torsion_atom_site_label_1
_geom_torsion_atom_site_label_2
_geom_torsion_atom_site_label_3
_geom_torsion_atom_site_label_4
_geom_torsion
_geom_torsion_site_symmetry_1
Zn1 O1 C1 C6 153.3(4) .
Zn1 O1 C1 C2 -26.2(7) .
Zn1 O3 C7 O2 -11.8(7) 2_655
Zn1 O3 C7 C4 166.0(3) 2_655
Zn2 O1 C1 C6 10.2(6) .
Zn2 O1 C1 C2 -169.4(4) .
Zn2 O2 C7 O3 2.4(10) 4_554
Zn2 O2 C7 C4 -175.4(5) 4_554
Zn2 N1 C6 C1 -7.5(6) .
Zn2 N1 C6 C5 172.7(4) .
O1 C1 C6 N1 -1.4(7) .
O1 C1 C6 C5 178.3(5) .
O1 C1 C2 C3 -178.8(5) .
O3 C7 C4 C5 2.1(6) .
O3 C7 C4 C3 -178.9(5) .
O2 C7 C4 C5 179.9(5) .
O2 C7 C4 C3 -1.0(7) .
C7 C4 C3 C2 178.5(5) .
C5 C4 C3 C2 -2.4(8) .
C6 C1 C2 C3 1.7(8) .
C6 C5 C4 C7 -179.0(4) .
C6 C5 C4 C3 1.9(7) .
C4 C5 C6 N1 -179.9(5) .
C4 C5 C6 C1 0.4(7) .
C4 C3 C2 C1 0.6(9) .
C2 C1 C6 N1 178.1(5) .
C2 C1 C6 C5 -2.2(7) .
Zn2A O1 C1 C6 11.6(8) 5_565
Zn2A O1 C1 C6 -6.7(12) .
Zn2A O1 C1 C2 -167.9(5) 5_565
Zn2A O1 C1 C2 173.8(11) .
Zn2A O2 C7 O3 -20.9(14) 8_655
Zn2A O2 C7 O3 4.0(16) 4_554
Zn2A O2 C7 C4 161.3(11) 8_655
Zn2A O2 C7 C4 -173.7(13) 4_554
Zn2A N1 C6 C1 7.4(9) .
Zn2A N1 C6 C5 -172.4(9) .

loop_
_platon_squeeze_void_nr
_platon_squeeze_void_average_x
_platon_squeeze_void_average_y
_platon_squeeze_void_average_z
_platon_squeeze_void_volume
_platon_squeeze_void_count_electrons
_platon_squeeze_void_content
1 0.000 0.000 -0.005 453 137 ' '
2 0.500 0.500 0.847 493 133 ' '

loop_
_twin_individual_id
_twin_individual_mass_fraction_refined
1 0.52(8)
2 0.48(8)
